data_2242275
loop_
_publ_author_name
'Sagar, Belakavadi K.'
'Girisha, Marisiddaiah'
'Yathirajan, Hemmige S.'
'Rathore, Ravindranath S.'
'Glidewell, Christopher'

_publ_section_title
;
 Crystal structures of
 2-amino-4,4,7,7-tetramethyl-4,5,6,7-tetrahydro-1,3-benzothiazol-3-ium
 benzoate and
 2-amino-4,4,7,7-tetramethyl-4,5,6,7-tetrahydro-1,3-benzothiazol-3-ium
 picrate
;
_journal_coeditor_code LH5849
_journal_issue 9
_journal_name_full 'Acta Crystallographica Section E'
_journal_page_first 1320
_journal_page_last 1325
_journal_paper_doi 10.1107/S2056989017011446
_journal_volume 73
_journal_year 2017
_chemical_formula_iupac 'C11 H19 N2 S +, C6 H2 N3 O7 -'
_chemical_formula_moiety 'C11 H19 N2 S +, C6 H2 N3 O7 -'
_chemical_formula_sum 'C17 H21 N5 O7 S'
_chemical_formula_weight 439.45
_chemical_name_common '2-Amino-4,4,7,7-tetramethyl-4,5,6,7-tetrahydro-1,3-benzothiazol-3-ium picrate'
_chemical_name_systematic '2-Amino-4,4,7,7-tetramethyl-4,5,6,7-tetrahydro-1,3-benzothiazol-3-ium 2,4,6-trinitrophenolate'
_space_group_crystal_system monoclinic
_space_group_IT_number 14
_space_group_name_Hall '-P 2yn'
_space_group_name_H-M_alt 'P 1 21/n 1'
_symmetry_space_group_name_Hall '-P 2yn'
_symmetry_space_group_name_H-M 'P 1 21/n 1'
_atom_sites_solution_hydrogens geom
_audit_creation_method SHELXL-2014
_cell_angle_alpha 90
_cell_angle_beta 97.4080(10)
_cell_angle_gamma 90
_cell_formula_units_Z 4
_cell_length_a 10.7928(2)
_cell_length_b 6.95910(10)
_cell_length_c 28.0176(5)
_cell_measurement_reflns_used 4122
_cell_measurement_temperature 296(2)
_cell_measurement_theta_max 72.392
_cell_measurement_theta_min 4.615
_cell_volume 2086.79(6)
_computing_cell_refinement
;
APEX2 (Bruker, 2012)
;
_computing_data_collection
;
APEX2 (Bruker, 2012)
;
_computing_data_reduction
;
SAINT-Plus (Bruker, 2012)
;
_computing_molecular_graphics
;
PLATON (Spek, 2009)
;
_computing_publication_material 'SHELXL2014 and PLATON'
_computing_structure_refinement
;
SHELXL2014 (Sheldrick, 2015)
;
_computing_structure_solution
;
SHELXS86 (Sheldrick, 2008)
;
_diffrn_ambient_temperature 296(2)
_diffrn_measured_fraction_theta_full 0.997
_diffrn_measured_fraction_theta_max 0.997
_diffrn_measurement_device_type 'Bruker Kappa APEXII'
_diffrn_measurement_method '\f and \w scans'
_diffrn_radiation_type CuK\a
_diffrn_radiation_wavelength 1.54178
_diffrn_reflns_av_R_equivalents 0.0598
_diffrn_reflns_limit_h_max 13
_diffrn_reflns_limit_h_min -13
_diffrn_reflns_limit_k_max 8
_diffrn_reflns_limit_k_min -7
_diffrn_reflns_limit_l_max 34
_diffrn_reflns_limit_l_min -34
_diffrn_reflns_number 40786
_diffrn_reflns_theta_full 67.679
_diffrn_reflns_theta_max 72.392
_diffrn_reflns_theta_min 4.615
_diffrn_standards_decay_% 0
_diffrn_standards_interval_count 0
_diffrn_standards_interval_time 0
_diffrn_standards_number 0
_exptl_absorpt_coefficient_mu 1.822
_exptl_absorpt_correction_T_max 0.712
_exptl_absorpt_correction_T_min 0.696
_exptl_absorpt_correction_type multi-scan
_exptl_absorpt_process_details
;
(SADABS; Bruker, 2012)
;
_exptl_crystal_colour colourless
_exptl_crystal_density_diffrn 1.399
_exptl_crystal_description block
_exptl_crystal_F_000 920
_exptl_crystal_size_max 0.300
_exptl_crystal_size_mid 0.250
_exptl_crystal_size_min 0.200
_refine_diff_density_max 0.245
_refine_diff_density_min -0.232
_refine_ls_extinction_method none
_refine_ls_goodness_of_fit_ref 1.067
_refine_ls_hydrogen_treatment constr
_refine_ls_matrix_type full
_refine_ls_number_parameters 336
_refine_ls_number_reflns 4122
_refine_ls_number_restraints 46
_refine_ls_restrained_S_all 1.067
_refine_ls_R_factor_all 0.0731
_refine_ls_R_factor_gt 0.0525
_refine_ls_shift/su_max 0.000
_refine_ls_shift/su_mean 0.000
_refine_ls_structure_factor_coef Fsqd
_refine_ls_weighting_details 'w=1/[\s^2^(Fo^2^)+(0.0565P)^2^+0.8506P] where P=(Fo^2^+2Fc^2^)/3'
_refine_ls_weighting_scheme calc
_refine_ls_wR_factor_gt 0.1264
_refine_ls_wR_factor_ref 0.1388
_reflns_number_gt 3099
_reflns_number_total 4122
_reflns_threshold_expression 'I > 2\s(I)'
_cod_data_source_file lh5849sup1.cif
_cod_data_source_block II
_cod_database_code 2242275
_shelx_space_group_comment
;
The symmetry employed for this shelxl refinement is uniquely defined
by the following loop, which should always be used as a source of
symmetry information in preference to the above space-group names.
They are only intended as comments.
;
_shelx_estimated_absorpt_t_min 0.611
_shelx_estimated_absorpt_t_max 0.712
_shelxl_version_number 2.014

loop_
_space_group_symop_operation_xyz
'x, y, z'
'-x+1/2, y+1/2, -z+1/2'
'-x, -y, -z'
'x-1/2, -y-1/2, z-1/2'

loop_
_atom_site_type_symbol
_atom_site_label
_atom_site_fract_x
_atom_site_fract_y
_atom_site_fract_z
_atom_site_U_iso_or_equiv
_atom_site_adp_type
_atom_site_calc_flag
_atom_site_occupancy
_atom_site_disorder_assembly
_atom_site_disorder_group
S S11 0.4474(4) 0.4432(9) 0.6202(2) 0.0579(9) Uani d 0.575(4) A -1
C C12 0.4105(9) 0.4371(15) 0.5587(3) 0.044(2) Uani d 0.575(4) A -1
N N13 0.313(4) 0.550(5) 0.5442(3) 0.0520(9) Uani d 0.575(4) A -1
H H13 0.2818 0.5607 0.5145 0.062 Uiso calc 0.575(4) A -1
C C13A 0.2642(8) 0.6495(11) 0.58137(19) 0.0493(12) Uani d 0.575(4) A -1
C C14 0.1579(5) 0.7881(8) 0.57154(15) 0.0599(14) Uani d 0.575(4) A -1
C C15 0.1124(5) 0.8311(9) 0.62028(18) 0.0869(13) Uani d 0.575(4) A -1
H H15A 0.0592 0.9438 0.6168 0.104 Uiso calc 0.575(4) A -1
H H15B 0.0621 0.7239 0.6287 0.104 Uiso calc 0.575(4) A -1
C C16 0.2151(14) 0.865(2) 0.6605(2) 0.091(3) Uani d 0.575(4) A -1
H H16A 0.1782 0.8970 0.6893 0.109 Uiso calc 0.575(4) A -1
H H16B 0.2636 0.9748 0.6525 0.109 Uiso calc 0.575(4) A -1
C C17 0.3043(13) 0.6938(18) 0.67201(19) 0.0679(9) Uani d 0.575(4) A -1
C C17A 0.3331(19) 0.618(3) 0.6243(2) 0.050(2) Uani d 0.575(4) A -1
N N12 0.4644(8) 0.3246(13) 0.5300(3) 0.056(2) Uani d 0.575(4) A -1
H H12B 0.4370 0.3205 0.4998 0.067 Uiso calc 0.575(4) A -1
H H12A 0.5272 0.2549 0.5413 0.067 Uiso calc 0.575(4) A -1
C C141 0.2025(7) 0.9702(9) 0.5481(2) 0.0885(17) Uani d 0.575(4) A -1
H H14A 0.2691 1.0281 0.5693 0.133 Uiso calc 0.575(4) A -1
H H14B 0.1344 1.0593 0.5421 0.133 Uiso calc 0.575(4) A -1
H H14C 0.2320 0.9373 0.5183 0.133 Uiso calc 0.575(4) A -1
C C142 0.0507(6) 0.6961(13) 0.5378(3) 0.094(2) Uani d 0.575(4) A -1
H H14D 0.0733 0.6893 0.5058 0.141 Uiso calc 0.575(4) A -1
H H14E -0.0234 0.7725 0.5376 0.141 Uiso calc 0.575(4) A -1
H H14F 0.0352 0.5689 0.5489 0.141 Uiso calc 0.575(4) A -1
C C171 0.4248(14) 0.760(3) 0.7026(5) 0.105(4) Uani d 0.575(4) A -1
H H17B 0.4808 0.6526 0.7084 0.158 Uiso calc 0.575(4) A -1
H H17C 0.4054 0.8091 0.7327 0.158 Uiso calc 0.575(4) A -1
H H17D 0.4636 0.8585 0.6858 0.158 Uiso calc 0.575(4) A -1
C C172 0.242(2) 0.538(2) 0.6987(6) 0.105(2) Uani d 0.575(4) A -1
H H17E 0.1649 0.4996 0.6800 0.158 Uiso calc 0.575(4) A -1
H H17F 0.2245 0.5866 0.7293 0.158 Uiso calc 0.575(4) A -1
H H17G 0.2964 0.4287 0.7038 0.158 Uiso calc 0.575(4) A -1
S S21 0.4188(7) 0.4266(12) 0.6178(3) 0.0579(9) Uani d 0.425(4) A -2
C C22 0.3828(15) 0.417(2) 0.5563(4) 0.044(2) Uani d 0.425(4) A -2
N N23 0.307(5) 0.561(7) 0.5400(4) 0.0520(9) Uani d 0.425(4) A -2
H H23 0.2831 0.5796 0.5099 0.062 Uiso calc 0.425(4) A -2
C C23A 0.2703(12) 0.6809(16) 0.5762(3) 0.0493(12) Uani d 0.425(4) A -2
C C24 0.1832(7) 0.8469(10) 0.5648(2) 0.0599(14) Uani d 0.425(4) A -2
C C25 0.1869(7) 0.9644(10) 0.6114(2) 0.0869(13) Uani d 0.425(4) A -2
H H25A 0.2630 1.0403 0.6156 0.104 Uiso calc 0.425(4) A -2
H H25B 0.1169 1.0530 0.6080 0.104 Uiso calc 0.425(4) A -2
C C26 0.182(2) 0.847(3) 0.6557(3) 0.091(3) Uani d 0.425(4) A -2
H H26A 0.1043 0.7751 0.6521 0.109 Uiso calc 0.425(4) A -2
H H26B 0.1806 0.9331 0.6828 0.109 Uiso calc 0.425(4) A -2
C C27 0.2907(18) 0.705(2) 0.6675(2) 0.0679(9) Uani d 0.425(4) A -2
C C27A 0.312(3) 0.614(4) 0.6204(3) 0.050(2) Uani d 0.425(4) A -2
N N22 0.4330(12) 0.296(2) 0.5284(5) 0.056(2) Uani d 0.425(4) A -2
H H22B 0.4179 0.3075 0.4976 0.067 Uiso calc 0.425(4) A -2
H H22A 0.4811 0.2060 0.5409 0.067 Uiso calc 0.425(4) A -2
C C241 0.2272(10) 0.9677(13) 0.5243(3) 0.0885(17) Uani d 0.425(4) A -2
H H24A 0.3150 0.9929 0.5316 0.133 Uiso calc 0.425(4) A -2
H H24B 0.1823 1.0871 0.5215 0.133 Uiso calc 0.425(4) A -2
H H24C 0.2116 0.8986 0.4945 0.133 Uiso calc 0.425(4) A -2
C C242 0.0500(8) 0.7745(19) 0.5491(4) 0.094(2) Uani d 0.425(4) A -2
H H24D 0.0485 0.6993 0.5203 0.141 Uiso calc 0.425(4) A -2
H H24E -0.0053 0.8823 0.5430 0.141 Uiso calc 0.425(4) A -2
H H24F 0.0234 0.6967 0.5742 0.141 Uiso calc 0.425(4) A -2
C C271 0.409(2) 0.811(4) 0.6896(7) 0.105(4) Uani d 0.425(4) A -2
H H27B 0.4790 0.7257 0.6915 0.158 Uiso calc 0.425(4) A -2
H H27C 0.3980 0.8546 0.7213 0.158 Uiso calc 0.425(4) A -2
H H27D 0.4231 0.9196 0.6699 0.158 Uiso calc 0.425(4) A -2
C C272 0.257(3) 0.551(3) 0.7023(8) 0.105(2) Uani d 0.425(4) A -2
H H27E 0.1901 0.4730 0.6867 0.158 Uiso calc 0.425(4) A -2
H H27F 0.2307 0.6109 0.7301 0.158 Uiso calc 0.425(4) A -2
H H27G 0.3285 0.4714 0.7119 0.158 Uiso calc 0.425(4) A -2
C C31 0.25836(19) 0.3704(3) 0.40355(8) 0.0532(5) Uani d 1 . .
O O31 0.29348(16) 0.4112(3) 0.44628(6) 0.0766(5) Uani d 1 . .
C C32 0.29371(19) 0.1972(3) 0.38012(7) 0.0530(5) Uani d 1 . .
N N32 0.3787(2) 0.0623(3) 0.40611(7) 0.0700(6) Uani d 0.769(7) B -3
O O32 0.4480(4) 0.1078(5) 0.44228(11) 0.0910(13) Uani d 0.769(7) B -3
O O33 0.3829(5) -0.1031(5) 0.38936(14) 0.1098(17) Uani d 0.769(7) B -3
N N42 0.3787(2) 0.0623(3) 0.40611(7) 0.0700(6) Uani d 0.231(7) B -4
O O42 0.3856(13) 0.064(2) 0.44958(17) 0.0910(13) Uani d 0.231(7) B -4
O O43 0.4464(12) -0.036(2) 0.3836(4) 0.1098(17) Uani d 0.231(7) B -4
C C33 0.2505(2) 0.1476(4) 0.33364(8) 0.0582(6) Uani d 1 . .
H H33 0.2754 0.0329 0.3208 0.070 Uiso calc 1 . .
C C34 0.1701(2) 0.2685(4) 0.30623(8) 0.0596(6) Uani d 1 . .
N N34 0.1239(2) 0.2151(4) 0.25722(8) 0.0872(8) Uani d 1 C -5
O O34 0.1630(3) 0.0696(4) 0.24086(8) 0.1311(11) Uani d 1 C -5
O O35 0.0470(3) 0.3175(4) 0.23433(8) 0.1305(10) Uani d 1 C -5
C C35 0.1340(2) 0.4400(4) 0.32450(8) 0.0621(6) Uani d 1 . .
H H35 0.0815 0.5228 0.3053 0.075 Uiso calc 1 . .
C C36 0.1758(2) 0.4882(4) 0.37107(8) 0.0588(6) Uani d 1 . .
N N36 0.1302(3) 0.6705(4) 0.38765(10) 0.0904(7) Uani d 0.789(6) D -7
O O36 0.0776(4) 0.7824(5) 0.35711(13) 0.1188(15) Uani d 0.789(6) D -7
O O37 0.1469(6) 0.7149(7) 0.42959(12) 0.153(2) Uani d 0.789(6) D -7
N N46 0.1302(3) 0.6705(4) 0.38765(10) 0.0904(7) Uani d 0.211(6) D -8
O O46 0.0179(6) 0.700(2) 0.3785(6) 0.1188(15) Uani d 0.211(6) D -8
O O47 0.2019(12) 0.747(3) 0.4177(5) 0.153(2) Uani d 0.211(6) D -8

loop_
_atom_site_aniso_label
_atom_site_aniso_U_11
_atom_site_aniso_U_22
_atom_site_aniso_U_33
_atom_site_aniso_U_12
_atom_site_aniso_U_13
_atom_site_aniso_U_23
S11 0.066(2) 0.0644(10) 0.0416(6) 0.0050(15) 0.0009(14) 0.0011(6)
C12 0.043(5) 0.044(2) 0.0440(13) -0.009(3) 0.0029(17) -0.0006(12)
N13 0.061(3) 0.055(4) 0.0391(13) 0.0043(12) 0.003(3) 0.001(3)
C13A 0.0550(14) 0.047(3) 0.0477(15) -0.0061(19) 0.0127(13) 0.0011(15)
C14 0.060(3) 0.061(3) 0.060(2) 0.006(2) 0.0128(16) 0.006(2)
C15 0.086(3) 0.097(4) 0.080(3) 0.031(2) 0.020(2) -0.009(3)
C16 0.098(8) 0.108(4) 0.071(2) 0.019(5) 0.021(3) -0.025(2)
C17 0.068(3) 0.090(2) 0.0472(15) -0.0022(16) 0.0108(16) -0.0111(16)
C17A 0.048(6) 0.0579(15) 0.0447(14) -0.007(3) 0.0052(17) -0.0053(16)
N12 0.064(5) 0.056(3) 0.0463(11) 0.007(4) 0.002(2) -0.0030(14)
C141 0.109(4) 0.064(2) 0.093(5) 0.017(2) 0.014(4) 0.019(4)
C142 0.0641(18) 0.128(8) 0.087(4) 0.005(3) 0.001(2) -0.001(4)
C171 0.090(4) 0.160(11) 0.064(8) -0.009(5) -0.001(4) -0.050(7)
C172 0.127(5) 0.137(4) 0.058(2) 0.000(4) 0.034(3) 0.012(3)
S21 0.066(2) 0.0644(10) 0.0416(6) 0.0050(15) 0.0009(14) 0.0011(6)
C22 0.043(5) 0.044(2) 0.0440(13) -0.009(3) 0.0029(17) -0.0006(12)
N23 0.061(3) 0.055(4) 0.0391(13) 0.0043(12) 0.003(3) 0.001(3)
C23A 0.0550(14) 0.047(3) 0.0477(15) -0.0061(19) 0.0127(13) 0.0011(15)
C24 0.060(3) 0.061(3) 0.060(2) 0.006(2) 0.0128(16) 0.006(2)
C25 0.086(3) 0.097(4) 0.080(3) 0.031(2) 0.020(2) -0.009(3)
C26 0.098(8) 0.108(4) 0.071(2) 0.019(5) 0.021(3) -0.025(2)
C27 0.068(3) 0.090(2) 0.0472(15) -0.0022(16) 0.0108(16) -0.0111(16)
C27A 0.048(6) 0.0579(15) 0.0447(14) -0.007(3) 0.0052(17) -0.0053(16)
N22 0.064(5) 0.056(3) 0.0463(11) 0.007(4) 0.002(2) -0.0030(14)
C241 0.109(4) 0.064(2) 0.093(5) 0.017(2) 0.014(4) 0.019(4)
C242 0.0641(18) 0.128(8) 0.087(4) 0.005(3) 0.001(2) -0.001(4)
C271 0.090(4) 0.160(11) 0.064(8) -0.009(5) -0.001(4) -0.050(7)
C272 0.127(5) 0.137(4) 0.058(2) 0.000(4) 0.034(3) 0.012(3)
C31 0.0485(11) 0.0600(14) 0.0512(12) 0.0002(10) 0.0077(9) -0.0020(10)
O31 0.0806(11) 0.0887(14) 0.0561(10) 0.0218(10) -0.0078(8) -0.0209(9)
C32 0.0527(12) 0.0600(14) 0.0462(11) 0.0069(10) 0.0059(9) 0.0037(10)
N32 0.0817(14) 0.0742(15) 0.0524(11) 0.0250(12) 0.0026(10) -0.0040(10)
O32 0.089(3) 0.111(2) 0.0640(14) 0.044(2) -0.0235(16) -0.0217(14)
O33 0.137(4) 0.074(2) 0.105(2) 0.040(2) -0.040(2) -0.0179(19)
N42 0.0817(14) 0.0742(15) 0.0524(11) 0.0250(12) 0.0026(10) -0.0040(10)
O42 0.089(3) 0.111(2) 0.0640(14) 0.044(2) -0.0235(16) -0.0217(14)
O43 0.137(4) 0.074(2) 0.105(2) 0.040(2) -0.040(2) -0.0179(19)
C33 0.0641(13) 0.0621(14) 0.0490(12) 0.0062(11) 0.0094(10) -0.0037(11)
C34 0.0591(13) 0.0759(17) 0.0435(11) 0.0057(12) 0.0055(9) 0.0009(11)
N34 0.0957(17) 0.110(2) 0.0518(12) 0.0274(16) -0.0050(11) -0.0053(13)
O34 0.157(2) 0.158(3) 0.0699(14) 0.065(2) -0.0203(14) -0.0428(15)
O35 0.155(2) 0.150(2) 0.0721(13) 0.059(2) -0.0394(14) -0.0070(14)
C35 0.0589(13) 0.0703(16) 0.0569(13) 0.0103(12) 0.0069(10) 0.0099(12)
C36 0.0602(13) 0.0574(14) 0.0602(13) 0.0076(11) 0.0128(11) -0.0016(11)
N36 0.1061(19) 0.0778(18) 0.0864(18) 0.0249(15) 0.0094(14) -0.0097(15)
O36 0.138(3) 0.086(2) 0.125(3) 0.054(2) -0.010(2) -0.0002(19)
O37 0.279(5) 0.112(3) 0.072(2) 0.085(3) 0.034(2) -0.014(2)
N46 0.1061(19) 0.0778(18) 0.0864(18) 0.0249(15) 0.0094(14) -0.0097(15)
O46 0.138(3) 0.086(2) 0.125(3) 0.054(2) -0.010(2) -0.0002(19)
O47 0.279(5) 0.112(3) 0.072(2) 0.085(3) 0.034(2) -0.014(2)

loop_
_atom_type_symbol
_atom_type_description
_atom_type_scat_dispersion_real
_atom_type_scat_dispersion_imag
_atom_type_scat_source
C C 0.0181 0.0091 'International Tables Vol C Tables 4.2.6.8 and 6.1.1.4'
H H 0.0000 0.0000 'International Tables Vol C Tables 4.2.6.8 and 6.1.1.4'
N N 0.0311 0.0180 'International Tables Vol C Tables 4.2.6.8 and 6.1.1.4'
O O 0.0492 0.0322 'International Tables Vol C Tables 4.2.6.8 and 6.1.1.4'
S S 0.3331 0.5567 'International Tables Vol C Tables 4.2.6.8 and 6.1.1.4'

loop_
_geom_angle_atom_site_label_1
_geom_angle_atom_site_label_2
_geom_angle_atom_site_label_3
_geom_angle
C12 S11 C17A 90.46(18)
N12 C12 N13 124.0(4)
N12 C12 S11 124.5(3)
N13 C12 S11 111.2(3)
C12 N13 C13A 114.8(4)
C12 N13 H13 122.6
C13A N13 H13 122.6
C17A C13A N13 111.4(6)
C17A C13A C14 126.2(3)
N13 C13A C14 122.0(4)
C13A C14 C142 110.0(4)
C13A C14 C141 109.6(4)
C142 C14 C141 109.6(4)
C13A C14 C15 106.6(3)
C142 C14 C15 109.0(4)
C141 C14 C15 111.9(4)
C16 C15 C14 114.2(5)
C16 C15 H15A 108.7
C14 C15 H15A 108.7
C16 C15 H15B 108.7
C14 C15 H15B 108.7
H15A C15 H15B 107.6
C15 C16 C17 114.8(8)
C15 C16 H16A 108.6
C17 C16 H16A 108.6
C15 C16 H16B 108.6
C17 C16 H16B 108.6
H16A C16 H16B 107.5
C17A C17 C172 109.9(4)
C17A C17 C171 110.1(4)
C172 C17 C171 109.6(4)
C17A C17 C16 106.3(3)
C172 C17 C16 110.4(4)
C171 C17 C16 110.4(4)
C13A C17A C17 125.6(5)
C13A C17A S11 111.6(3)
C17 C17A S11 122.0(3)
C12 N12 H12B 120.0
C12 N12 H12A 120.0
H12B N12 H12A 120.0
C14 C141 H14A 109.5
C14 C141 H14B 109.5
H14A C141 H14B 109.5
C14 C141 H14C 109.5
H14A C141 H14C 109.5
H14B C141 H14C 109.5
C14 C142 H14D 109.5
C14 C142 H14E 109.5
H14D C142 H14E 109.5
C14 C142 H14F 109.5
H14D C142 H14F 109.5
H14E C142 H14F 109.5
C17 C171 H17B 109.5
C17 C171 H17C 109.5
H17B C171 H17C 109.5
C17 C171 H17D 109.5
H17B C171 H17D 109.5
H17C C171 H17D 109.5
C17 C172 H17E 109.5
C17 C172 H17F 109.5
H17E C172 H17F 109.5
C17 C172 H17G 109.5
H17E C172 H17G 109.5
H17F C172 H17G 109.5
C22 S21 C27A 90.3(2)
N22 C22 N23 124.0(5)
N22 C22 S21 124.5(5)
N23 C22 S21 111.2(4)
C22 N23 C23A 114.6(4)
C22 N23 H23 122.7
C23A N23 H23 122.7
C27A C23A N23 111.4(7)
C27A C23A C24 126.1(4)
N23 C23A C24 122.1(4)
C23A C24 C242 110.3(5)
C23A C24 C241 109.5(5)
C242 C24 C241 109.6(5)
C23A C24 C25 106.4(4)
C242 C24 C25 109.8(5)
C241 C24 C25 111.1(5)
C26 C25 C24 114.5(7)
C26 C25 H25A 108.6
C24 C25 H25A 108.6
C26 C25 H25B 108.6
C24 C25 H25B 108.6
H25A C25 H25B 107.6
C25 C26 C27 114.9(9)
C25 C26 H26A 108.5
C27 C26 H26A 108.5
C25 C26 H26B 108.5
C27 C26 H26B 108.5
H26A C26 H26B 107.5
C27A C27 C272 109.8(5)
C27A C27 C271 110.1(5)
C272 C27 C271 109.6(5)
C27A C27 C26 106.4(4)
C272 C27 C26 110.5(5)
C271 C27 C26 110.4(5)
C23A C27A C27 126.0(5)
C23A C27A S21 111.4(4)
C27 C27A S21 121.7(3)
C22 N22 H22B 120.0
C22 N22 H22A 120.0
H22B N22 H22A 120.0
C24 C241 H24A 109.5
C24 C241 H24B 109.5
H24A C241 H24B 109.5
C24 C241 H24C 109.5
H24A C241 H24C 109.5
H24B C241 H24C 109.5
C24 C242 H24D 109.5
C24 C242 H24E 109.5
H24D C242 H24E 109.5
C24 C242 H24F 109.5
H24D C242 H24F 109.5
H24E C242 H24F 109.5
C27 C271 H27B 109.5
C27 C271 H27C 109.5
H27B C271 H27C 109.5
C27 C271 H27D 109.5
H27B C271 H27D 109.5
H27C C271 H27D 109.5
C27 C272 H27E 109.5
C27 C272 H27F 109.5
H27E C272 H27F 109.5
C27 C272 H27G 109.5
H27E C272 H27G 109.5
H27F C272 H27G 109.5
O31 C31 C36 124.4(2)
O31 C31 C32 124.2(2)
C36 C31 C32 111.38(19)
C33 C32 N32 115.6(2)
C33 C32 C31 124.3(2)
N32 C32 C31 120.05(19)
O32 N32 O33 120.2(3)
O32 N32 C32 122.1(3)
O33 N32 C32 117.6(2)
C32 C33 C34 119.4(2)
C32 C33 H33 120.3
C34 C33 H33 120.3
C33 C34 C35 120.9(2)
C33 C34 N34 119.3(2)
C35 C34 N34 119.8(2)
O34 N34 O35 122.7(3)
O34 N34 C34 118.7(2)
O35 N34 C34 118.6(3)
C36 C35 C34 119.6(2)
C36 C35 H35 120.2
C34 C35 H35 120.2
C35 C36 C31 124.3(2)
C35 C36 N36 115.7(2)
C31 C36 N36 120.0(2)
O37 N36 O36 120.6(3)
O37 N36 C36 121.3(3)
O36 N36 C36 118.0(3)

loop_
_geom_bond_atom_site_label_1
_geom_bond_atom_site_label_2
_geom_bond_distance
S11 C12 1.719(3)
S11 C17A 1.746(3)
C12 N12 1.312(3)
C12 N13 1.336(9)
N13 C13A 1.407(5)
N13 H13 0.8600
C13A C17A 1.347(6)
C13A C14 1.498(4)
C14 C142 1.536(5)
C14 C141 1.533(6)
C14 C15 1.538(5)
C15 C16 1.494(12)
C15 H15A 0.9700
C15 H15B 0.9700
C16 C17 1.538(5)
C16 H16A 0.9700
C16 H16B 0.9700
C17 C17A 1.507(4)
C17 C172 1.526(5)
C17 C171 1.532(5)
N12 H12B 0.8600
N12 H12A 0.8600
C141 H14A 0.9600
C141 H14B 0.9600
C141 H14C 0.9600
C142 H14D 0.9600
C142 H14E 0.9600
C142 H14F 0.9600
C171 H17B 0.9600
C171 H17C 0.9600
C171 H17D 0.9600
C172 H17E 0.9600
C172 H17F 0.9600
C172 H17G 0.9600
S21 C22 1.719(4)
S21 C27A 1.746(4)
C22 N22 1.311(4)
C22 N23 1.336(9)
N23 C23A 1.407(6)
N23 H23 0.8600
C23A C27A 1.347(6)
C23A C24 1.497(5)
C24 C242 1.534(6)
C24 C241 1.535(6)
C24 C25 1.538(6)
C25 C26 1.493(13)
C25 H25A 0.9700
C25 H25B 0.9700
C26 C27 1.537(6)
C26 H26A 0.9700
C26 H26B 0.9700
C27 C27A 1.507(4)
C27 C272 1.526(5)
C27 C271 1.533(5)
N22 H22B 0.8600
N22 H22A 0.8600
C241 H24A 0.9600
C241 H24B 0.9600
C241 H24C 0.9600
C242 H24D 0.9600
C242 H24E 0.9600
C242 H24F 0.9600
C271 H27B 0.9600
C271 H27C 0.9600
C271 H27D 0.9600
C272 H27E 0.9600
C272 H27F 0.9600
C272 H27G 0.9600
C31 O31 1.241(3)
C31 C36 1.444(3)
C31 C32 1.447(3)
C32 C33 1.370(3)
C32 N32 1.442(3)
N32 O32 1.221(3)
N32 O33 1.246(3)
C33 C34 1.370(3)
C33 H33 0.9300
C34 C35 1.375(3)
C34 N34 1.448(3)
N34 O34 1.209(3)
N34 O35 1.213(3)
C35 C36 1.366(3)
C35 H35 0.9300
C36 N36 1.458(3)
N36 O37 1.206(4)
N36 O36 1.239(3)

loop_
_geom_hbond_atom_site_label_D
_geom_hbond_atom_site_label_H
_geom_hbond_atom_site_label_A
_geom_hbond_site_symmetry_A
_geom_hbond_distance_DH
_geom_hbond_distance_HA
_geom_hbond_distance_DA
_geom_hbond_angle_DHA
_geom_hbond_publ_flag
N12 H12A O32 3_656 0.86 2.57 3.219(10) 133 y
N12 H12A O33 3_656 0.86 2.31 3.039(10) 142 y
N12 H12A O42 3_656 0.86 2.41 3.166(16) 147 y
N12 H12A O43 3_656 0.86 2.58 3.197(15) 129 y
N22 H22A O32 3_656 0.86 2.34 3.154(14) 158 y
N22 H22A O33 3_656 0.86 2.40 3.143(14) 146 y
N22 H22A O42 3_656 0.86 2.36 3.190(19) 163 y
N22 H22A O43 3_656 0.86 2.46 3.197(18) 144 y
N12 H12B O31 . 0.86 2.11 2.855(9) 145 y
N12 H12B O32 . 0.86 2.20 2.870(9) 134 y
N12 H12B O42 . 0.86 2.30 2.932(13) 131 y
N22 H22B O31 . 0.86 1.97 2.704(14) 142 y
N22 H22B O32 . 0.86 2.14 2.768(14) 130 y
N22 H22B O42 . 0.86 2.16 2.730(17) 123 y
N13 H13 O31 . 0.86 2.19 2.891(14) 138 y
N23 H23 O31 . 0.86 2.15 2.81(2) 134 y

loop_
_geom_torsion_atom_site_label_1
_geom_torsion_atom_site_label_2
_geom_torsion_atom_site_label_3
_geom_torsion_atom_site_label_4
_geom_torsion
C17A S11 C12 N12 -179.1(15)
C17A S11 C12 N13 -4(3)
N12 C12 N13 C13A 176(2)
S11 C12 N13 C13A 1(4)
C12 N13 C13A C17A 4(5)
C12 N13 C13A C14 178(2)
C17A C13A C14 C142 -138.0(17)
N13 C13A C14 C142 49(3)
C17A C13A C14 C141 101.4(17)
N13 C13A C14 C141 -71(3)
C17A C13A C14 C15 -19.9(18)
N13 C13A C14 C15 167(3)
C13A C14 C15 C16 43.7(9)
C142 C14 C15 C16 162.5(8)
C141 C14 C15 C16 -76.1(9)
C14 C15 C16 C17 -61.2(12)
C15 C16 C17 C17A 44.2(11)
C15 C16 C17 C172 -75.0(11)
C15 C16 C17 C171 163.6(10)
N13 C13A C17A C17 -177(3)
C14 C13A C17A C17 10(3)
N13 C13A C17A S11 -7(3)
C14 C13A C17A S11 179.6(9)
C172 C17 C17A C13A 99.6(19)
C171 C17 C17A C13A -139.5(18)
C16 C17 C17A C13A -19.9(19)
C172 C17 C17A S11 -69.1(18)
C171 C17 C17A S11 51.7(19)
C16 C17 C17A S11 171.3(18)
C12 S11 C17A C13A 6.6(18)
C12 S11 C17A C17 176.7(14)
C27A S21 C22 N22 -180(2)
C27A S21 C22 N23 7(4)
N22 C22 N23 C23A -176(3)
S21 C22 N23 C23A -3(6)
C22 N23 C23A C27A -5(6)
C22 N23 C23A C24 -178(3)
C27A C23A C24 C242 -100(2)
N23 C23A C24 C242 72(4)
C27A C23A C24 C241 139(2)
N23 C23A C24 C241 -48(4)
C27A C23A C24 C25 19(2)
N23 C23A C24 C25 -169(4)
C23A C24 C25 C26 -43.9(11)
C242 C24 C25 C26 75.4(11)
C241 C24 C25 C26 -163.1(10)
C24 C25 C26 C27 61.0(16)
C25 C26 C27 C27A -42.5(15)
C25 C26 C27 C272 -161.7(14)
C25 C26 C27 C271 76.9(15)
N23 C23A C27A C27 180(4)
C24 C23A C27A C27 -7(4)
N23 C23A C27A S21 10(4)
C24 C23A C27A S21 -176.7(13)
C272 C27 C27A C23A 137(3)
C271 C27 C27A C23A -103(3)
C26 C27 C27A C23A 17(3)
C272 C27 C27A S21 -55(3)
C271 C27 C27A S21 66(3)
C26 C27 C27A S21 -174(3)
C22 S21 C27A C23A -10(3)
C22 S21 C27A C27 180(2)
O31 C31 C32 C33 176.8(2)
C36 C31 C32 C33 -2.4(3)
O31 C31 C32 N32 -2.4(4)
C36 C31 C32 N32 178.3(2)
C33 C32 N32 O32 160.8(4)
C31 C32 N32 O32 -19.9(4)
C33 C32 N32 O33 -16.4(5)
C31 C32 N32 O33 162.8(4)
N32 C32 C33 C34 -179.5(2)
C31 C32 C33 C34 1.3(4)
C32 C33 C34 C35 1.1(4)
C32 C33 C34 N34 -179.6(2)
C33 C34 N34 O34 -4.0(4)
C35 C34 N34 O34 175.3(3)
C33 C34 N34 O35 175.6(3)
C35 C34 N34 O35 -5.1(4)
C33 C34 C35 C36 -2.0(4)
N34 C34 C35 C36 178.7(2)
C34 C35 C36 C31 0.6(4)
C34 C35 C36 N36 -178.5(2)
O31 C31 C36 C35 -177.8(2)
C32 C31 C36 C35 1.5(3)
O31 C31 C36 N36 1.3(4)
C32 C31 C36 N36 -179.4(2)
C35 C36 N36 O37 169.7(4)
C31 C36 N36 O37 -9.4(5)
C35 C36 N36 O36 -12.9(5)
C31 C36 N36 O36 167.9(3)

_cod_database_fobs_code 2242275
